data_2000149
loop_
_publ_author_name
'Britton, D.'

_publ_section_title
;
 A redetermination of the trigonal silver fulminate structure
;
_journal_issue 12
_journal_name_full 'Acta Crystallographica Section C'
_journal_page_first 2646
_journal_page_last 2647
_journal_paper_doi 10.1107/S0108270191008855
_journal_volume 47
_journal_year 1991
_chemical_formula_sum 'C Ag N O'
_chemical_formula_weight 149.89
_symmetry_cell_setting trigonal
_symmetry_space_group_name_Hall '-P 3*'
_symmetry_space_group_name_H-M 'R -3 :R'
_cell_angle_alpha 115.73(3)
_cell_angle_beta 115.73(3)
_cell_angle_gamma 115.73(3)
_cell_formula_units_Z 6
_cell_length_a 9.087(3)
_cell_length_b 9.087(3)
_cell_length_c 9.087(3)
_cell_volume 390.6(8)
_diffrn_radiation_type Mo
_diffrn_radiation_wavelength 0.71069
_exptl_absorpt_coefficient_mu 7.35
_exptl_crystal_density_diffrn 3.820(10)
_exptl_crystal_F_000 408
_cod_data_source_file cr0363.cif
_cod_data_source_block cr0363a
_cod_original_cell_volume 391.0(10)
_cod_original_sg_symbol_H-M 'R -3 {rhombohedral axes}'
_cod_original_formula_sum 'C1 Ag1 N1 O1'
_cod_database_code 2000149

loop_
_atom_site_label
_atom_site_fract_x
_atom_site_fract_y
_atom_site_fract_z
Ag .06334(8) .15026(8) -.20132(8)
O .8771(7) .7258(7) .3849(7)
N .6469(8) .5150(7) .2168(7)
C .4350(10) .3221(9) .0610(10)
